data_2243500
loop_
_publ_author_name
'Faizi, Md. Serajul Haque'
'Cinar, Emine Berrin'
'Dogan, Onur Erman'
'Aydin, Alev Sema'
'Agar, Erbil'
'Dege, Necmi'
'Mashrai, Ashraf'

_publ_section_title
;
 Crystal structure, Hirshfeld surface analysis and DFT studies of
 4-methyl-2-({[4-(trifluoromethyl)phenyl]imino}methyl)phenol
;
_journal_coeditor_code MW2164
_journal_issue 8
_journal_name_full 'Acta Crystallographica Section E'
_journal_page_first 1325
_journal_page_last 1330
_journal_paper_doi 10.1107/S2056989020009615
_journal_volume 76
_journal_year 2020
_chemical_absolute_configuration unk
_chemical_formula_iupac 'C15 H12 F3 N O'
_chemical_formula_moiety 'C15 H12 F3 N O'
_chemical_formula_sum 'C15 H12 F3 N O'
_chemical_formula_weight 279.26
_chemical_name_systematic
;
4-Methyl-2-({[4-(trifluoromethyl)phenyl]imino}methyl)phenol
;
_space_group_crystal_system orthorhombic
_space_group_IT_number 29
_space_group_name_Hall 'P 2c -2ac'
_space_group_name_H-M_alt 'P c a 21'
_atom_sites_solution_hydrogens geom
_atom_sites_solution_primary dual
_atom_sites_solution_secondary difmap
_audit_creation_method SHELXL-2018/3
_cell_angle_alpha 90
_cell_angle_beta 90
_cell_angle_gamma 90
_cell_formula_units_Z 4
_cell_length_a 6.2592(5)
_cell_length_b 7.2229(6)
_cell_length_c 28.551(3)
_cell_measurement_reflns_used 7251
_cell_measurement_temperature 296(2)
_cell_measurement_theta_max 26.75
_cell_measurement_theta_min 2.82
_cell_volume 1290.8(2)
_computing_cell_refinement X-AREA
_computing_data_collection
;
X-AREA (Stoe & Cie, 2002)
;
_computing_data_reduction
;
X-RED32 (Stoe & Cie, 2002)
;
_computing_molecular_graphics
;
<i>OLEX2</i> (Dolomanov <i>et al.</i>, 2009) and Mercury (Macrae <i>et
al.</i>,
2020)
;
_computing_publication_material
;
WinGX (Farrugia, 2012), PLATON (Spek, 2020), SHELXL2018
(Sheldrick, 2015b) and
publCIF (Westrip, 2010)
;
_computing_structure_refinement
;
<i>SHELXL2018/3</i> (Sheldrick, 2015b)
;
_computing_structure_solution
;
<i>SHELXT2018/3</i> (Sheldrick, 2015a)
;
_diffrn_ambient_temperature 296(2)
_diffrn_detector 'image plate (34 cm diameter)'
_diffrn_detector_area_resol_mean 6.67
_diffrn_measured_fraction_theta_full 0.991
_diffrn_measured_fraction_theta_max 0.986
_diffrn_measurement_device '2-circle goniometer'
_diffrn_measurement_device_type 'Stoe IPDS 2'
_diffrn_measurement_method 'rotation method'
_diffrn_radiation_monochromator 'plane graphite'
_diffrn_radiation_type 'Mo K\a'
_diffrn_radiation_wavelength 0.71073
_diffrn_reflns_av_R_equivalents 0.1105
_diffrn_reflns_av_unetI/netI 0.0767
_diffrn_reflns_limit_h_max 6
_diffrn_reflns_limit_h_min -7
_diffrn_reflns_limit_k_max 8
_diffrn_reflns_limit_k_min -8
_diffrn_reflns_limit_l_max 34
_diffrn_reflns_limit_l_min -28
_diffrn_reflns_number 6209
_diffrn_reflns_theta_full 25.242
_diffrn_reflns_theta_max 26.221
_diffrn_reflns_theta_min 2.820
_diffrn_source 'sealed X-ray tube, 12 x 0.4 mm long-fine focus'
_diffrn_source_current 45
_diffrn_source_power 2.25
_diffrn_source_voltage 50
_exptl_absorpt_coefficient_mu 0.120
_exptl_absorpt_correction_T_max 0.9815
_exptl_absorpt_correction_T_min 0.9355
_exptl_absorpt_correction_type integration
_exptl_absorpt_process_details
;
(X-RED32; Stoe & Cie, 2002)
;
_exptl_crystal_colour yellow
_exptl_crystal_density_diffrn 1.437
_exptl_crystal_description prism
_exptl_crystal_F_000 576
_exptl_crystal_size_max 0.720
_exptl_crystal_size_mid 0.550
_exptl_crystal_size_min 0.220
_refine_diff_density_max 0.243
_refine_diff_density_min -0.223
_refine_ls_abs_structure_details
;
 Refined as an inversion twin
;
_refine_ls_abs_structure_Flack 0(3)
_refine_ls_extinction_method none
_refine_ls_goodness_of_fit_ref 0.989
_refine_ls_hydrogen_treatment constr
_refine_ls_matrix_type full
_refine_ls_number_parameters 182
_refine_ls_number_reflns 2135
_refine_ls_number_restraints 1
_refine_ls_restrained_S_all 0.989
_refine_ls_R_factor_all 0.0890
_refine_ls_R_factor_gt 0.0733
_refine_ls_shift/su_max 0.000
_refine_ls_shift/su_mean 0.000
_refine_ls_structure_factor_coef Fsqd
_refine_ls_weighting_details 'w=1/[\s^2^(Fo^2^)+(0.1465P)^2^] where P=(Fo^2^+2Fc^2^)/3'
_refine_ls_weighting_scheme calc
_refine_ls_wR_factor_gt 0.1952
_refine_ls_wR_factor_ref 0.2127
_reflns_number_gt 1517
_reflns_number_total 2135
_reflns_threshold_expression 'I > 2\s(I)'
_cod_data_source_file mw2164sup1.cif
_cod_data_source_block I
_cod_original_cell_volume 1290.77(19)
_cod_database_code 2243500
_shelx_space_group_comment
;
The symmetry employed for this shelxl refinement is uniquely defined
by the following loop, which should always be used as a source of
symmetry information in preference to the above space-group names.
They are only intended as comments.
;

loop_
_space_group_symop_operation_xyz
'x, y, z'
'-x, -y, z+1/2'
'x+1/2, -y, z'
'-x+1/2, y, z+1/2'

loop_
_atom_site_type_symbol
_atom_site_label
_atom_site_fract_x
_atom_site_fract_y
_atom_site_fract_z
_atom_site_U_iso_or_equiv
_atom_site_adp_type
_atom_site_calc_flag
_atom_site_occupancy
_atom_site_disorder_assembly
_atom_site_disorder_group
N N1 -0.2713(8) -0.7682(6) -0.49830(18) 0.0645(11) Uani d 1 . .
O O1 0.0688(7) -0.6785(7) -0.54674(17) 0.0809(12) Uani d 1 . .
H H1 0.000741 -0.705484 -0.523169 0.121 Uiso calc 1 . .
F F2 -0.8837(9) -0.7711(8) -0.3228(2) 0.1216(18) Uani d 1 . .
C C10 -0.0518(9) -0.7125(6) -0.5853(2) 0.0630(13) Uani d 1 . .
C C6 -0.3839(8) -0.7631(6) -0.4556(2) 0.0570(12) Uani d 1 . .
F F1 -0.6915(9) -0.5479(6) -0.30622(18) 0.1272(19) Uani d 1 . .
C C5 -0.2780(10) -0.8240(7) -0.4157(2) 0.0655(14) Uani d 1 . .
H H5 -0.141666 -0.874119 -0.418207 0.079 Uiso calc 1 . .
C C3 -0.5758(10) -0.7369(7) -0.3684(2) 0.0626(13) Uani d 1 . .
C C4 -0.3737(10) -0.8105(7) -0.3725(2) 0.0657(14) Uani d 1 . .
H H4 -0.301758 -0.851192 -0.345952 0.079 Uiso calc 1 . .
C C14 -0.3760(10) -0.8129(7) -0.6233(2) 0.0640(13) Uani d 1 . .
H H14 -0.513415 -0.861146 -0.621131 0.077 Uiso calc 1 . .
C C7 -0.6847(12) -0.7213(8) -0.3219(2) 0.0744(16) Uani d 1 . .
C C9 -0.2636(9) -0.7789(6) -0.5821(2) 0.0628(13) Uani d 1 . .
C C8 -0.3645(10) -0.8001(7) -0.5375(2) 0.0657(14) Uani d 1 . .
H H8 -0.505930 -0.839357 -0.536897 0.079 Uiso calc 1 . .
F F3 -0.5971(13) -0.8224(11) -0.29008(19) 0.160(3) Uani d 1 . .
C C12 -0.0825(12) -0.7083(8) -0.6683(2) 0.0719(16) Uani d 1 . .
H H12 -0.020903 -0.683218 -0.697211 0.086 Uiso calc 1 . .
C C1 -0.5870(9) -0.6869(7) -0.4518(2) 0.0638(13) Uani d 1 . .
H H1A -0.658405 -0.646274 -0.478455 0.077 Uiso calc 1 . .
C C11 0.0350(11) -0.6758(7) -0.6286(3) 0.0745(15) Uani d 1 . .
H H11 0.173005 -0.628998 -0.630903 0.089 Uiso calc 1 . .
C C2 -0.6836(10) -0.6716(7) -0.40787(19) 0.0627(13) Uani d 1 . .
H H2 -0.818272 -0.618523 -0.404942 0.075 Uiso calc 1 . .
C C13 -0.2928(12) -0.7782(7) -0.6671(2) 0.0706(15) Uani d 1 . .
C C15 -0.4146(15) -0.8082(10) -0.7111(3) 0.089(2) Uani d 1 . .
H H15A -0.326864 -0.775423 -0.737439 0.134 Uiso calc 1 . .
H H15B -0.454828 -0.936105 -0.713450 0.134 Uiso calc 1 . .
H H15C -0.540560 -0.732414 -0.710949 0.134 Uiso calc 1 . .

loop_
_atom_site_aniso_label
_atom_site_aniso_U_11
_atom_site_aniso_U_22
_atom_site_aniso_U_33
_atom_site_aniso_U_12
_atom_site_aniso_U_13
_atom_site_aniso_U_23
N1 0.069(3) 0.072(2) 0.053(3) -0.0016(18) 0.003(2) 0.002(2)
O1 0.067(3) 0.109(3) 0.067(3) -0.016(2) -0.006(2) -0.002(2)
F2 0.110(3) 0.159(4) 0.096(3) -0.050(3) 0.031(3) -0.024(3)
C10 0.058(3) 0.065(3) 0.066(3) 0.001(2) -0.002(3) -0.001(2)
C6 0.058(3) 0.056(2) 0.057(3) -0.0059(19) 0.004(2) 0.003(2)
F1 0.176(5) 0.098(3) 0.108(3) -0.023(3) 0.049(4) -0.037(2)
C5 0.068(3) 0.068(3) 0.060(3) 0.006(2) -0.001(3) -0.002(2)
C3 0.070(4) 0.062(3) 0.056(3) -0.002(2) 0.003(3) 0.006(2)
C4 0.074(4) 0.065(3) 0.059(3) 0.001(2) -0.006(3) 0.009(2)
C14 0.063(3) 0.071(2) 0.059(3) 0.000(2) 0.004(3) -0.005(2)
C7 0.092(4) 0.073(3) 0.058(3) -0.003(3) 0.000(3) -0.003(3)
C9 0.065(3) 0.059(2) 0.064(3) 0.002(2) 0.005(3) 0.005(2)
C8 0.065(4) 0.067(3) 0.064(4) -0.005(2) 0.005(3) 0.002(2)
F3 0.200(7) 0.207(6) 0.072(3) 0.102(5) 0.042(3) 0.052(3)
C12 0.089(5) 0.069(3) 0.058(3) 0.003(3) 0.007(3) 0.000(2)
C1 0.066(3) 0.072(3) 0.054(3) -0.001(2) -0.008(2) 0.005(2)
C11 0.074(4) 0.072(3) 0.078(4) -0.001(2) 0.006(3) 0.002(3)
C2 0.060(3) 0.069(3) 0.060(3) 0.003(2) -0.006(3) 0.001(2)
C13 0.085(4) 0.067(3) 0.060(3) 0.001(3) -0.002(3) 0.000(2)
C15 0.113(6) 0.095(4) 0.060(4) -0.007(4) -0.011(3) -0.002(3)

loop_
_atom_type_symbol
_atom_type_description
_atom_type_scat_dispersion_real
_atom_type_scat_dispersion_imag
_atom_type_scat_source
C C 0.0033 0.0016 'International Tables Vol C Tables 4.2.6.8 and 6.1.1.4'
H H 0.0000 0.0000 'International Tables Vol C Tables 4.2.6.8 and 6.1.1.4'
F F 0.0171 0.0103 'International Tables Vol C Tables 4.2.6.8 and 6.1.1.4'
N N 0.0061 0.0033 'International Tables Vol C Tables 4.2.6.8 and 6.1.1.4'
O O 0.0106 0.0060 'International Tables Vol C Tables 4.2.6.8 and 6.1.1.4'

loop_
_geom_angle_atom_site_label_1
_geom_angle_atom_site_label_2
_geom_angle_atom_site_label_3
_geom_angle_site_symmetry_1
_geom_angle_site_symmetry_3
_geom_angle
_geom_angle_publ_flag
C8 N1 C6 . . 122.2(5) ?
C10 O1 H1 . . 109.5 ?
O1 C10 C11 . . 118.3(5) ?
O1 C10 C9 . . 122.2(6) ?
C11 C10 C9 . . 119.5(6) ?
C5 C6 C1 . . 119.9(5) ?
C5 C6 N1 . . 117.6(5) ?
C1 C6 N1 . . 122.3(5) ?
C4 C5 C6 . . 120.3(5) ?
C4 C5 H5 . . 119.8 ?
C6 C5 H5 . . 119.8 ?
C4 C3 C2 . . 120.4(6) ?
C4 C3 C7 . . 121.5(6) ?
C2 C3 C7 . . 118.1(6) ?
C5 C4 C3 . . 120.3(6) ?
C5 C4 H4 . . 119.9 ?
C3 C4 H4 . . 119.9 ?
C13 C14 C9 . . 122.9(6) ?
C13 C14 H14 . . 118.6 ?
C9 C14 H14 . . 118.6 ?
F3 C7 F2 . . 105.4(7) ?
F3 C7 F1 . . 108.0(7) ?
F2 C7 F1 . . 103.7(6) ?
F3 C7 C3 . . 112.9(6) ?
F2 C7 C3 . . 113.5(5) ?
F1 C7 C3 . . 112.6(5) ?
C14 C9 C10 . . 118.8(5) ?
C14 C9 C8 . . 120.7(5) ?
C10 C9 C8 . . 120.5(6) ?
N1 C8 C9 . . 123.9(6) ?
N1 C8 H8 . . 118.0 ?
C9 C8 H8 . . 118.0 ?
C11 C12 C13 . . 122.8(6) ?
C11 C12 H12 . . 118.6 ?
C13 C12 H12 . . 118.6 ?
C6 C1 C2 . . 119.8(5) ?
C6 C1 H1A . . 120.1 ?
C2 C1 H1A . . 120.1 ?
C12 C11 C10 . . 119.8(6) ?
C12 C11 H11 . . 120.1 ?
C10 C11 H11 . . 120.1 ?
C3 C2 C1 . . 119.3(5) ?
C3 C2 H2 . . 120.4 ?
C1 C2 H2 . . 120.4 ?
C14 C13 C12 . . 116.1(6) ?
C14 C13 C15 . . 123.2(7) ?
C12 C13 C15 . . 120.7(6) ?
C13 C15 H15A . . 109.5 ?
C13 C15 H15B . . 109.5 ?
H15A C15 H15B . . 109.5 ?
C13 C15 H15C . . 109.5 ?
H15A C15 H15C . . 109.5 ?
H15B C15 H15C . . 109.5 ?

loop_
_geom_bond_atom_site_label_1
_geom_bond_atom_site_label_2
_geom_bond_site_symmetry_2
_geom_bond_distance
_geom_bond_publ_flag
N1 C8 . 1.283(8) ?
N1 C6 . 1.410(7) ?
O1 C10 . 1.357(8) ?
O1 H1 . 0.8200 ?
F2 C7 . 1.297(9) ?
C10 C11 . 1.376(10) ?
C10 C9 . 1.412(8) ?
C6 C5 . 1.389(8) ?
C6 C1 . 1.389(8) ?
F1 C7 . 1.331(7) ?
C5 C4 . 1.374(8) ?
C5 H5 . 0.9300 ?
C3 C4 . 1.377(9) ?
C3 C2 . 1.395(8) ?
C3 C7 . 1.497(9) ?
C4 H4 . 0.9300 ?
C14 C13 . 1.377(9) ?
C14 C9 . 1.391(9) ?
C14 H14 . 0.9300 ?
C7 F3 . 1.289(8) ?
C9 C8 . 1.430(9) ?
C8 H8 . 0.9300 ?
C12 C11 . 1.371(10) ?
C12 C13 . 1.410(10) ?
C12 H12 . 0.9300 ?
C1 C2 . 1.397(8) ?
C1 H1A . 0.9300 ?
C11 H11 . 0.9300 ?
C2 H2 . 0.9300 ?
C13 C15 . 1.487(10) ?
C15 H15A . 0.9600 ?
C15 H15B . 0.9600 ?
C15 H15C . 0.9600 ?

loop_
_geom_hbond_atom_site_label_D
_geom_hbond_atom_site_label_H
_geom_hbond_atom_site_label_A
_geom_hbond_site_symmetry_A
_geom_hbond_distance_DH
_geom_hbond_distance_HA
_geom_hbond_distance_DA
_geom_hbond_angle_DHA
_geom_hbond_publ_flag
O1 H1 N1 . 0.82 1.90 2.620(7) 146 yes
C1 H1A O1 1_455 0.93 2.60 3.463(7) 154 yes

loop_
_geom_torsion_atom_site_label_1
_geom_torsion_atom_site_label_2
_geom_torsion_atom_site_label_3
_geom_torsion_atom_site_label_4
_geom_torsion_site_symmetry_1
_geom_torsion_site_symmetry_2
_geom_torsion_site_symmetry_3
_geom_torsion_site_symmetry_4
_geom_torsion
_geom_torsion_publ_flag
C8 N1 C6 C5 . . . . 147.0(5) ?
C8 N1 C6 C1 . . . . -38.2(7) ?
C1 C6 C5 C4 . . . . 0.5(7) ?
N1 C6 C5 C4 . . . . 175.5(4) ?
C6 C5 C4 C3 . . . . 0.2(8) ?
C2 C3 C4 C5 . . . . -1.4(8) ?
C7 C3 C4 C5 . . . . 179.7(5) ?
C4 C3 C7 F3 . . . . -16.4(9) ?
C2 C3 C7 F3 . . . . 164.6(7) ?
C4 C3 C7 F2 . . . . -136.3(6) ?
C2 C3 C7 F2 . . . . 44.7(7) ?
C4 C3 C7 F1 . . . . 106.3(7) ?
C2 C3 C7 F1 . . . . -72.7(7) ?
C13 C14 C9 C10 . . . . -2.5(7) ?
C13 C14 C9 C8 . . . . 173.8(5) ?
O1 C10 C9 C14 . . . . -179.1(5) ?
C11 C10 C9 C14 . . . . 2.7(7) ?
O1 C10 C9 C8 . . . . 4.5(7) ?
C11 C10 C9 C8 . . . . -173.6(5) ?
C6 N1 C8 C9 . . . . 170.1(4) ?
C14 C9 C8 N1 . . . . -178.8(5) ?
C10 C9 C8 N1 . . . . -2.6(8) ?
C5 C6 C1 C2 . . . . 0.1(7) ?
N1 C6 C1 C2 . . . . -174.7(5) ?
C13 C12 C11 C10 . . . . 0.3(8) ?
O1 C10 C11 C12 . . . . -179.9(5) ?
C9 C10 C11 C12 . . . . -1.7(8) ?
C4 C3 C2 C1 . . . . 2.0(8) ?
C7 C3 C2 C1 . . . . -179.1(5) ?
C6 C1 C2 C3 . . . . -1.3(8) ?
C9 C14 C13 C12 . . . . 1.1(8) ?
C9 C14 C13 C15 . . . . -177.9(5) ?
C11 C12 C13 C14 . . . . 0.0(8) ?
C11 C12 C13 C15 . . . . 179.0(6) ?

_cod_database_fobs_code 2243500
